data_7010816
loop_
_publ_author_name
'William J. Evans'
'Dimitrios G. Giarikos'
'Matthew A. Johnston'
'Michael A. Greci'
'Joseph W. Ziller'

_publ_section_title
;
 Reactivity of the europium hexafluoroacetylacetonate (hfac) complex,
 Eu(hfac)3(diglyme), and related analogs with potassium: formation of
 the fluoride hfac &#x201C;ate&#x201D; complexes,
 [LnF(hfac)3K(diglyme)]2
;
_journal_issue 4
_journal_name_full 'J. Chem. Soc., Dalton Trans.'
_journal_page_first 520
_journal_page_last 526
_journal_paper_doi 10.1039/b104095m
_journal_year 2002
_chemical_formula_sum 'C21 H17 Eu F18 O9'
_chemical_formula_weight 907.31
_chemical_name_systematic
; 
? 
;
_space_group_IT_number 14
_symmetry_cell_setting monoclinic
_symmetry_space_group_name_Hall '-P 2yn'
_symmetry_space_group_name_H-M 'P 1 21/n 1'
_atom_sites_solution_hydrogens geom
_atom_sites_solution_primary direct
_atom_sites_solution_secondary difmap
_audit_creation_method SHELXL-97
_cell_angle_alpha 90.00
_cell_angle_beta 103.5190(10)
_cell_angle_gamma 90.00
_cell_formula_units_Z 4
_cell_length_a 9.7264(5)
_cell_length_b 15.5649(7)
_cell_length_c 20.5469(10)
_cell_measurement_temperature 158(2)
_cell_volume 3024.4(3)
_computing_cell_refinement 'Bruker SMART/SAINT'
_computing_data_collection 'Bruker SMART'
_computing_data_reduction 'Bruker SHELXTL'
_computing_molecular_graphics 'Bruker SHELXTL'
_computing_publication_material 'Bruker SHELXTL'
_computing_structure_refinement 'SHELXL-97 (Sheldrick, 1997)'
_computing_structure_solution 'SHELXS-97 (Sheldrick, 1990)'
_diffrn_ambient_temperature 158(2)
_diffrn_measured_fraction_theta_full 0.954
_diffrn_measured_fraction_theta_max 0.954
_diffrn_measurement_device_type 'CCD area detector'
_diffrn_measurement_method 'phi and omega scans'
_diffrn_radiation_monochromator graphite
_diffrn_radiation_source 'fine-focus sealed tube'
_diffrn_radiation_type MoK\a
_diffrn_radiation_wavelength 0.71073
_diffrn_reflns_av_R_equivalents 0.0165
_diffrn_reflns_av_sigmaI/netI 0.0184
_diffrn_reflns_limit_h_max 12
_diffrn_reflns_limit_h_min -12
_diffrn_reflns_limit_k_max 20
_diffrn_reflns_limit_k_min -20
_diffrn_reflns_limit_l_max 26
_diffrn_reflns_limit_l_min -18
_diffrn_reflns_number 19148
_diffrn_reflns_theta_full 28.32
_diffrn_reflns_theta_max 28.32
_diffrn_reflns_theta_min 1.66
_exptl_absorpt_coefficient_mu 2.231
_exptl_absorpt_correction_T_max 0.4920
_exptl_absorpt_correction_T_min 0.4105
_exptl_absorpt_correction_type 'Semi-empirical via SADABS'
_exptl_crystal_colour colorless
_exptl_crystal_density_diffrn 1.993
_exptl_crystal_density_meas ?
_exptl_crystal_density_method 'not measured'
_exptl_crystal_description irregular
_exptl_crystal_F_000 1760
_exptl_crystal_size_max 0.50
_exptl_crystal_size_mid 0.47
_exptl_crystal_size_min 0.40
_refine_diff_density_max 0.539
_refine_diff_density_min -0.609
_refine_diff_density_rms 0.063
_refine_ls_extinction_method none
_refine_ls_goodness_of_fit_ref 1.097
_refine_ls_hydrogen_treatment mixed
_refine_ls_matrix_type full
_refine_ls_number_parameters 591
_refine_ls_number_reflns 7178
_refine_ls_number_restraints 0
_refine_ls_restrained_S_all 1.097
_refine_ls_R_factor_all 0.0211
_refine_ls_R_factor_gt 0.0193
_refine_ls_shift/su_max 0.001
_refine_ls_shift/su_mean 0.000
_refine_ls_structure_factor_coef Fsqd
_refine_ls_weighting_details 'calc w=1/[\s^2^(Fo^2^)+(0.0134P)^2^+2.8989P] where P=(Fo^2^+2Fc^2^)/3'
_refine_ls_weighting_scheme calc
_refine_ls_wR_factor_gt 0.0443
_refine_ls_wR_factor_ref 0.0454
_reflns_number_gt 6794
_reflns_number_total 7178
_reflns_threshold_expression >2sigma(I)
_cod_data_source_file b104095m.txt
_cod_data_source_block mg43
_cod_depositor_comments
;
The following automatic conversions were performed:
'_symmetry_cell_setting' value 'Monoclinic' changed to 'monoclinic'
according to '/home/saulius/struct/CIF-dictionaries/cif_core.dic'
dictionary named 'cif_core.dic' version 2.4.1 from 2010-06-29.

Automatic conversion script
Id: cif_fix_enum 1527 2010-12-29 10:47:43Z saulius 

The following automatic conversions were performed:

'_exptl_crystal_density_meas' value 'none' was changed to '?' - the
value is perceived as not measured.

Automatic conversion script
Id: cif_fix_values 3008 2015-01-20 13:52:24Z robertas 
;
_cod_original_sg_symbol_H-M P2(1)/n
_cod_database_code 7010816

loop_
_symmetry_equiv_pos_as_xyz
'x, y, z'
'-x+1/2, y+1/2, -z+1/2'
'-x, -y, -z'
'x-1/2, -y-1/2, z-1/2'

loop_
_atom_site_label
_atom_site_type_symbol
_atom_site_fract_x
_atom_site_fract_y
_atom_site_fract_z
_atom_site_U_iso_or_equiv
_atom_site_adp_type
_atom_site_occupancy
_atom_site_symmetry_multiplicity
_atom_site_calc_flag
_atom_site_refinement_flags
_atom_site_disorder_assembly
_atom_site_disorder_group
Eu1 Eu 0.689340(9) 0.688178(5) 0.124983(4) 0.01699(3) Uani 1 1 d . . .
O1 O 0.94714(14) 0.73623(9) 0.14078(7) 0.0257(3) Uani 1 1 d . . .
O2 O 0.86674(14) 0.56713(9) 0.13486(7) 0.0246(3) Uani 1 1 d . . .
O3 O 0.58449(14) 0.54198(8) 0.08427(7) 0.0252(3) Uani 1 1 d . . .
O4 O 0.74046(14) 0.66248(8) 0.01664(6) 0.0213(3) Uani 1 1 d . . .
O5 O 0.70253(15) 0.82360(8) 0.06904(7) 0.0235(3) Uani 1 1 d . . .
O6 O 0.45697(14) 0.71389(9) 0.06160(7) 0.0227(3) Uani 1 1 d . . .
O7 O 0.59726(15) 0.80412(9) 0.17882(7) 0.0249(3) Uani 1 1 d . . .
O8 O 0.54890(14) 0.62701(9) 0.19758(7) 0.0262(3) Uani 1 1 d . . .
O9 O 0.82132(14) 0.68674(9) 0.23927(7) 0.0236(3) Uani 1 1 d . . .
C1 C 0.9902(3) 0.81638(16) 0.17415(13) 0.0372(5) Uani 1 1 d . . .
C2 C 1.0503(2) 0.67089(15) 0.16539(11) 0.0292(4) Uani 1 1 d . . .
C3 C 1.0057(2) 0.58991(15) 0.12740(11) 0.0292(4) Uani 1 1 d . . .
C4 C 0.8186(2) 0.48937(13) 0.09898(11) 0.0303(4) Uani 1 1 d . . .
C5 C 0.6743(3) 0.46984(13) 0.10863(12) 0.0328(5) Uani 1 1 d . . .
C6 C 0.4382(2) 0.51875(15) 0.07794(13) 0.0339(5) Uani 1 1 d . . .
C7 C 0.8273(2) 0.65813(13) -0.08142(10) 0.0261(4) Uani 1 1 d . . .
C8 C 0.78283(19) 0.70839(12) -0.02501(9) 0.0201(3) Uani 1 1 d . . .
C9 C 0.7911(2) 0.79701(12) -0.02748(10) 0.0230(4) Uani 1 1 d . . .
C10 C 0.74735(19) 0.84779(12) 0.01979(9) 0.0216(4) Uani 1 1 d . A .
C11 C 0.7569(3) 0.94565(14) 0.01288(11) 0.0336(5) Uani 1 1 d . . .
C12 C 0.2286(2) 0.76033(14) 0.00887(10) 0.0269(4) Uani 1 1 d . . .
C13 C 0.36726(19) 0.77129(12) 0.06243(9) 0.0217(4) Uani 1 1 d . B .
C14 C 0.3745(2) 0.83964(13) 0.10674(10) 0.0262(4) Uani 1 1 d . . .
C15 C 0.4890(2) 0.84924(12) 0.16177(10) 0.0235(4) Uani 1 1 d . B .
C16 C 0.4835(3) 0.92386(15) 0.21029(12) 0.0372(5) Uani 1 1 d . . .
C17 C 0.4297(3) 0.5831(2) 0.27885(12) 0.0444(6) Uani 1 1 d . . .
C18 C 0.5624(2) 0.61791(13) 0.25916(10) 0.0248(4) Uani 1 1 d . C .
C19 C 0.6805(2) 0.63489(14) 0.31057(10) 0.0272(4) Uani 1 1 d . . .
C20 C 0.80230(19) 0.66753(12) 0.29547(9) 0.0213(3) Uani 1 1 d . C .
C21 C 0.9318(2) 0.68486(14) 0.35329(10) 0.0280(4) Uani 1 1 d . . .
F1 F 0.87969(18) 0.58146(9) -0.06014(8) 0.0497(4) Uani 1 1 d . . .
F2 F 0.71763(15) 0.64415(10) -0.13258(7) 0.0429(3) Uani 1 1 d . . .
F3 F 0.92563(15) 0.69875(9) -0.10543(7) 0.0403(3) Uani 1 1 d . . .
F4 F 0.8035(8) 0.9713(5) -0.0387(3) 0.076(3) Uani 0.56 1 d P A 1
F4' F 0.7465(13) 0.9700(6) -0.0463(4) 0.108(5) Uani 0.44 1 d P A 2
F5 F 0.8347(8) 0.9809(4) 0.0646(3) 0.082(3) Uani 0.56 1 d P A 1
F5' F 0.8850(10) 0.9691(6) 0.0449(6) 0.108(4) Uani 0.44 1 d P A 2
F6 F 0.6295(6) 0.9802(4) 0.0042(4) 0.081(2) Uani 0.56 1 d P A 1
F6' F 0.6782(11) 0.9878(5) 0.0404(6) 0.111(4) Uani 0.44 1 d P A 2
F7 F 0.2462(8) 0.7196(4) -0.0462(4) 0.0355(14) Uani 0.58 1 d P B 1
F7' F 0.2488(13) 0.7368(7) -0.0471(5) 0.063(3) Uani 0.42 1 d P B 2
F8 F 0.1680(8) 0.8352(4) -0.0135(3) 0.0397(10) Uani 0.58 1 d P B 1
F8' F 0.1444(13) 0.8256(8) 0.0026(6) 0.104(4) Uani 0.42 1 d P B 2
F9 F 0.1356(13) 0.7151(11) 0.0318(6) 0.052(2) Uani 0.58 1 d P B 1
F9' F 0.1576(17) 0.6957(15) 0.0288(9) 0.067(5) Uani 0.42 1 d P B 2
F10 F 0.3739(2) 0.97564(12) 0.19022(10) 0.0696(6) Uani 1 1 d . B .
F11 F 0.5992(2) 0.97046(11) 0.22108(11) 0.0679(5) Uani 1 1 d . B .
F12 F 0.4741(3) 0.89362(13) 0.26933(9) 0.0781(6) Uani 1 1 d . B .
F13 F 0.3442(5) 0.5415(4) 0.2345(2) 0.0644(12) Uani 0.50 1 d P C 1
F13' F 0.4183(6) 0.4952(3) 0.2572(3) 0.0778(14) Uani 0.50 1 d P C 2
F14 F 0.4479(13) 0.5531(10) 0.3383(5) 0.091(4) Uani 0.50 1 d P C 1
F14' F 0.4413(13) 0.5765(9) 0.3424(4) 0.066(3) Uani 0.50 1 d P C 2
F15 F 0.3416(5) 0.6603(4) 0.2810(3) 0.0823(18) Uani 0.50 1 d P C 1
F15' F 0.3213(4) 0.6169(5) 0.2516(3) 0.083(2) Uani 0.50 1 d P C 2
F16 F 0.92584(15) 0.64545(10) 0.41003(6) 0.0430(3) Uani 1 1 d . C .
F17 F 1.05036(14) 0.65984(12) 0.33703(7) 0.0473(4) Uani 1 1 d . C .
F18 F 0.94392(15) 0.76872(9) 0.36610(7) 0.0413(3) Uani 1 1 d . C .
H1A H 0.918(3) 0.857(2) 0.1606(15) 0.054(9) Uiso 1 1 d . . .
H1B H 1.073(3) 0.8346(19) 0.1601(15) 0.052(8) Uiso 1 1 d . . .
H1C H 1.012(4) 0.810(2) 0.2217(18) 0.064(10) Uiso 1 1 d . . .
H2A H 1.062(2) 0.6639(15) 0.2125(12) 0.026(6) Uiso 1 1 d . . .
H2B H 1.139(3) 0.6865(16) 0.1582(13) 0.035(7) Uiso 1 1 d . . .
H3A H 1.004(2) 0.5965(15) 0.0823(12) 0.026(6) Uiso 1 1 d . . .
H3B H 1.069(3) 0.5473(17) 0.1462(13) 0.034(6) Uiso 1 1 d . . .
H4A H 0.819(2) 0.4958(15) 0.0520(12) 0.025(6) Uiso 1 1 d . . .
H4B H 0.880(3) 0.4416(17) 0.1170(13) 0.038(7) Uiso 1 1 d . . .
H5A H 0.637(3) 0.4194(17) 0.0822(13) 0.033(6) Uiso 1 1 d . . .
H5B H 0.678(3) 0.4584(17) 0.1550(14) 0.040(7) Uiso 1 1 d . . .
H6A H 0.428(3) 0.5003(17) 0.1212(14) 0.035(7) Uiso 1 1 d . . .
H6B H 0.416(2) 0.4705(16) 0.0470(12) 0.028(6) Uiso 1 1 d . . .
H6C H 0.387(3) 0.567(2) 0.0603(15) 0.054(9) Uiso 1 1 d . . .
H9A H 0.822(3) 0.8211(15) -0.0596(13) 0.029(6) Uiso 1 1 d . . .
H14A H 0.304(3) 0.8775(17) 0.1002(12) 0.034(6) Uiso 1 1 d . . .
H19A H 0.680(3) 0.6195(17) 0.3537(14) 0.038(7) Uiso 1 1 d . . .

loop_
_atom_site_aniso_label
_atom_site_aniso_U_11
_atom_site_aniso_U_22
_atom_site_aniso_U_33
_atom_site_aniso_U_23
_atom_site_aniso_U_13
_atom_site_aniso_U_12
Eu1 0.01636(5) 0.01873(5) 0.01513(5) -0.00051(3) 0.00219(3) 0.00068(3)
O1 0.0221(7) 0.0301(7) 0.0231(7) 0.0014(5) 0.0015(5) -0.0035(5)
O2 0.0235(7) 0.0253(7) 0.0248(7) 0.0020(5) 0.0051(5) 0.0047(5)
O3 0.0257(7) 0.0198(6) 0.0308(7) -0.0021(5) 0.0081(6) -0.0024(5)
O4 0.0251(7) 0.0197(6) 0.0191(6) -0.0004(5) 0.0052(5) 0.0003(5)
O5 0.0288(7) 0.0209(6) 0.0218(6) -0.0001(5) 0.0075(5) 0.0018(5)
O6 0.0210(6) 0.0236(6) 0.0221(6) -0.0017(5) 0.0019(5) 0.0031(5)
O7 0.0269(7) 0.0260(7) 0.0213(6) -0.0027(5) 0.0049(5) 0.0025(5)
O8 0.0248(7) 0.0337(7) 0.0192(6) -0.0007(5) 0.0036(5) -0.0067(6)
O9 0.0211(6) 0.0299(7) 0.0189(6) 0.0009(5) 0.0028(5) -0.0008(5)
C1 0.0352(12) 0.0361(12) 0.0368(13) -0.0026(10) 0.0012(10) -0.0130(10)
C2 0.0156(9) 0.0469(12) 0.0240(10) 0.0052(9) 0.0027(7) 0.0030(8)
C3 0.0225(9) 0.0389(11) 0.0269(10) 0.0053(8) 0.0071(8) 0.0102(8)
C4 0.0378(11) 0.0210(9) 0.0319(11) -0.0001(8) 0.0075(9) 0.0082(8)
C5 0.0422(12) 0.0193(9) 0.0360(12) 0.0026(8) 0.0075(9) -0.0001(8)
C6 0.0310(11) 0.0312(11) 0.0404(13) -0.0096(10) 0.0099(9) -0.0125(9)
C7 0.0277(10) 0.0279(10) 0.0243(9) -0.0024(8) 0.0091(8) 0.0009(8)
C8 0.0175(8) 0.0242(9) 0.0174(8) -0.0013(7) 0.0019(6) 0.0010(6)
C9 0.0249(9) 0.0243(9) 0.0202(9) 0.0035(7) 0.0059(7) 0.0003(7)
C10 0.0196(8) 0.0205(8) 0.0222(9) 0.0016(7) -0.0001(7) 0.0008(7)
C11 0.0445(12) 0.0228(10) 0.0336(11) 0.0001(8) 0.0092(9) -0.0017(9)
C12 0.0194(9) 0.0319(10) 0.0281(10) 0.0041(8) 0.0029(7) 0.0008(7)
C13 0.0194(8) 0.0231(9) 0.0225(9) 0.0040(7) 0.0049(7) -0.0016(7)
C14 0.0263(10) 0.0229(9) 0.0300(10) 0.0024(8) 0.0077(8) 0.0076(8)
C15 0.0295(10) 0.0210(9) 0.0230(9) -0.0005(7) 0.0118(7) -0.0009(7)
C16 0.0457(13) 0.0324(11) 0.0349(12) -0.0088(9) 0.0122(10) 0.0057(10)
C17 0.0312(12) 0.0766(19) 0.0250(11) 0.0069(11) 0.0059(9) -0.0158(12)
C18 0.0247(9) 0.0282(10) 0.0224(9) -0.0006(7) 0.0071(7) -0.0022(7)
C19 0.0257(10) 0.0374(11) 0.0181(9) 0.0027(8) 0.0042(7) -0.0006(8)
C20 0.0210(9) 0.0225(8) 0.0188(8) -0.0023(7) 0.0013(7) 0.0038(7)
C21 0.0230(9) 0.0387(11) 0.0205(9) -0.0022(8) 0.0014(7) 0.0010(8)
F1 0.0754(11) 0.0376(8) 0.0455(8) 0.0042(6) 0.0330(8) 0.0263(7)
F2 0.0384(7) 0.0575(9) 0.0307(7) -0.0208(6) 0.0039(6) -0.0058(6)
F3 0.0411(8) 0.0487(8) 0.0389(7) -0.0105(6) 0.0249(6) -0.0101(6)
F4 0.138(5) 0.027(2) 0.094(6) 0.009(3) 0.092(5) -0.002(3)
F4' 0.254(13) 0.022(3) 0.026(3) 0.012(2) -0.010(5) -0.007(5)
F5 0.150(8) 0.027(2) 0.043(2) 0.0000(15) -0.029(3) -0.022(3)
F5' 0.071(4) 0.033(3) 0.189(11) 0.003(5) -0.032(5) -0.030(3)
F6 0.049(2) 0.025(2) 0.165(7) 0.015(3) 0.016(3) 0.0175(15)
F6' 0.162(10) 0.024(2) 0.201(10) 0.002(5) 0.151(9) 0.015(5)
F7 0.028(2) 0.0384(15) 0.035(3) -0.0191(15) -0.0036(17) 0.0081(14)
F7' 0.032(4) 0.135(8) 0.018(3) 0.015(4) 0.002(2) -0.020(5)
F8 0.046(3) 0.0304(16) 0.0329(14) 0.0045(12) -0.0108(14) 0.0150(15)
F8' 0.040(4) 0.082(7) 0.157(11) -0.046(6) -0.044(6) 0.034(4)
F9 0.022(2) 0.101(7) 0.032(2) 0.024(3) 0.0021(15) -0.017(3)
F9' 0.041(7) 0.094(9) 0.057(5) 0.028(5) -0.010(4) -0.043(7)
F10 0.0718(12) 0.0586(11) 0.0729(12) -0.0292(9) 0.0057(9) 0.0331(9)
F11 0.0670(11) 0.0458(9) 0.0924(14) -0.0391(9) 0.0217(10) -0.0166(8)
F12 0.144(2) 0.0639(12) 0.0381(9) -0.0144(8) 0.0437(11) 0.0031(12)
F13 0.050(2) 0.097(4) 0.053(2) -0.022(2) 0.0260(19) -0.047(2)
F13' 0.089(3) 0.051(2) 0.112(4) -0.012(2) 0.059(3) -0.039(2)
F14 0.031(3) 0.169(9) 0.067(6) 0.083(6) 0.001(4) -0.019(4)
F14' 0.045(4) 0.136(7) 0.022(3) -0.003(4) 0.018(3) -0.023(4)
F15 0.030(2) 0.121(4) 0.102(4) -0.035(3) 0.027(2) -0.001(2)
F15' 0.0193(17) 0.134(5) 0.093(4) 0.076(4) 0.009(2) 0.012(3)
F16 0.0390(7) 0.0620(9) 0.0216(6) 0.0103(6) -0.0059(5) -0.0072(7)
F17 0.0224(6) 0.0862(11) 0.0298(7) -0.0124(7) -0.0012(5) 0.0117(7)
F18 0.0432(8) 0.0402(8) 0.0366(7) -0.0119(6) 0.0016(6) -0.0120(6)

loop_
_atom_type_symbol
_atom_type_description
_atom_type_scat_dispersion_real
_atom_type_scat_dispersion_imag
_atom_type_scat_source
C C 0.0033 0.0016 'International Tables Vol C Tables 4.2.6.8 and 6.1.1.4'
H H 0.0000 0.0000 'International Tables Vol C Tables 4.2.6.8 and 6.1.1.4'
O O 0.0106 0.0060 'International Tables Vol C Tables 4.2.6.8 and 6.1.1.4'
F F 0.0171 0.0103 'International Tables Vol C Tables 4.2.6.8 and 6.1.1.4'
Eu Eu -0.1578 3.6682 'International Tables Vol C Tables 4.2.6.8 and 6.1.1.4'

loop_
_geom_angle_atom_site_label_1
_geom_angle_atom_site_label_2
_geom_angle_atom_site_label_3
_geom_angle
_geom_angle_site_symmetry_1
_geom_angle_site_symmetry_3
_geom_angle_publ_flag
O6 Eu1 O7 73.41(5) . . ?
O6 Eu1 O9 139.89(5) . . ?
O7 Eu1 O9 74.18(5) . . ?
O6 Eu1 O5 74.97(5) . . ?
O7 Eu1 O5 68.30(5) . . ?
O9 Eu1 O5 113.43(5) . . ?
O6 Eu1 O4 84.09(4) . . ?
O7 Eu1 O4 136.62(5) . . ?
O9 Eu1 O4 136.02(5) . . ?
O5 Eu1 O4 70.27(4) . . ?
O6 Eu1 O8 78.64(5) . . ?
O7 Eu1 O8 71.85(5) . . ?
O9 Eu1 O8 69.25(5) . . ?
O5 Eu1 O8 136.91(5) . . ?
O4 Eu1 O8 139.58(4) . . ?
O6 Eu1 O2 135.76(4) . . ?
O7 Eu1 O2 147.65(5) . . ?
O9 Eu1 O2 73.48(4) . . ?
O5 Eu1 O2 125.17(4) . . ?
O4 Eu1 O2 70.64(4) . . ?
O8 Eu1 O2 97.42(5) . . ?
O6 Eu1 O3 73.33(5) . . ?
O7 Eu1 O3 131.18(5) . . ?
O9 Eu1 O3 113.19(5) . . ?
O5 Eu1 O3 133.04(5) . . ?
O4 Eu1 O3 72.79(4) . . ?
O8 Eu1 O3 67.33(5) . . ?
O2 Eu1 O3 64.87(4) . . ?
O6 Eu1 O1 143.25(5) . . ?
O7 Eu1 O1 100.48(5) . . ?
O9 Eu1 O1 66.11(4) . . ?
O5 Eu1 O1 69.32(5) . . ?
O4 Eu1 O1 76.11(4) . . ?
O8 Eu1 O1 135.03(4) . . ?
O2 Eu1 O1 65.08(5) . . ?
O3 Eu1 O1 127.26(4) . . ?
C2 O1 C1 110.20(17) . . ?
C2 O1 Eu1 114.85(11) . . ?
C1 O1 Eu1 118.73(13) . . ?
C4 O2 C3 110.73(15) . . ?
C4 O2 Eu1 116.85(11) . . ?
C3 O2 Eu1 116.59(12) . . ?
C5 O3 C6 109.97(16) . . ?
C5 O3 Eu1 114.70(12) . . ?
C6 O3 Eu1 124.21(12) . . ?
C8 O4 Eu1 134.58(12) . . ?
C10 O5 Eu1 135.62(12) . . ?
C13 O6 Eu1 133.87(12) . . ?
C15 O7 Eu1 132.61(13) . . ?
C18 O8 Eu1 136.25(12) . . ?
C20 O9 Eu1 138.33(12) . . ?
O1 C2 C3 108.71(16) . . ?
O2 C3 C2 108.49(16) . . ?
O2 C4 C5 107.86(17) . . ?
O3 C5 C4 107.95(17) . . ?
F2 C7 F1 106.73(18) . . ?
F2 C7 F3 107.32(17) . . ?
F1 C7 F3 107.12(17) . . ?
F2 C7 C8 111.29(16) . . ?
F1 C7 C8 111.17(16) . . ?
F3 C7 C8 112.89(16) . . ?
O4 C8 C9 128.57(18) . . ?
O4 C8 C7 114.70(16) . . ?
C9 C8 C7 116.70(17) . . ?
C8 C9 C10 120.66(18) . . ?
O5 C10 C9 127.92(18) . . ?
O5 C10 C11 114.47(17) . . ?
C9 C10 C11 117.60(18) . . ?
F6' C11 F4' 111.3(7) . . ?
F6' C11 F5 72.6(6) . . ?
F4' C11 F5 125.1(6) . . ?
F6' C11 F4 125.2(5) . . ?
F4' C11 F4 24.2(7) . . ?
F5 C11 F4 107.1(5) . . ?
F6' C11 F5' 103.8(6) . . ?
F4' C11 F5' 104.7(7) . . ?
F5 C11 F5' 32.5(6) . . ?
F4 C11 F5' 81.6(6) . . ?
F6' C11 F6 35.8(6) . . ?
F4' C11 F6 83.5(6) . . ?
F5 C11 F6 107.0(5) . . ?
F4 C11 F6 104.9(5) . . ?
F5' C11 F6 134.5(5) . . ?
F6' C11 C10 115.1(4) . . ?
F4' C11 C10 113.4(5) . . ?
F5 C11 C10 112.8(3) . . ?
F4 C11 C10 114.7(4) . . ?
F5' C11 C10 107.4(4) . . ?
F6 C11 C10 109.9(3) . . ?
F7' C12 F8' 111.5(7) . . ?
F7' C12 F9 115.9(9) . . ?
F8' C12 F9 89.1(9) . . ?
F7' C12 F9' 105.1(11) . . ?
F8' C12 F9' 105.2(10) . . ?
F9 C12 F9' 16.6(15) . . ?
F7' C12 F8 95.1(6) . . ?
F8' C12 F8 20.4(7) . . ?
F9 C12 F8 107.7(7) . . ?
F9' C12 F8 122.9(9) . . ?
F7' C12 F7 11.4(8) . . ?
F8' C12 F7 119.3(6) . . ?
F9 C12 F7 106.4(8) . . ?
F9' C12 F7 94.5(10) . . ?
F8 C12 F7 104.7(4) . . ?
F7' C12 C13 112.7(6) . . ?
F8' C12 C13 114.4(6) . . ?
F9 C12 C13 111.3(6) . . ?
F9' C12 C13 107.1(8) . . ?
F8 C12 C13 113.0(4) . . ?
F7 C12 C13 113.1(4) . . ?
O6 C13 C14 128.76(18) . . ?
O6 C13 C12 114.12(17) . . ?
C14 C13 C12 117.04(17) . . ?
C13 C14 C15 121.32(18) . . ?
O7 C15 C14 128.96(18) . . ?
O7 C15 C16 113.47(18) . . ?
C14 C15 C16 117.55(18) . . ?
F11 C16 F10 108.2(2) . . ?
F11 C16 F12 106.4(2) . . ?
F10 C16 F12 106.2(2) . . ?
F11 C16 C15 111.58(19) . . ?
F10 C16 C15 113.9(2) . . ?
F12 C16 C15 110.21(19) . . ?
F15' C17 F13 61.7(4) . . ?
F15' C17 F14 121.2(6) . . ?
F13 C17 F14 115.0(7) . . ?
F15' C17 F14' 111.6(7) . . ?
F13 C17 F14' 125.3(6) . . ?
F14 C17 F14' 17.2(12) . . ?
F15' C17 F13' 106.2(5) . . ?
F13 C17 F13' 45.2(3) . . ?
F14 C17 F13' 86.0(7) . . ?
F14' C17 F13' 102.7(7) . . ?
F15' C17 F15 37.3(4) . . ?
F13 C17 F15 98.7(4) . . ?
F14 C17 F15 102.6(7) . . ?
F14' C17 F15 87.0(7) . . ?
F13' C17 F15 141.1(3) . . ?
F15' C17 C18 115.2(3) . . ?
F13 C17 C18 116.3(2) . . ?
F14 C17 C18 116.2(6) . . ?
F14' C17 C18 114.5(6) . . ?
F13' C17 C18 105.3(3) . . ?
F15 C17 C18 104.4(3) . . ?
O8 C18 C19 128.30(18) . . ?
O8 C18 C17 114.23(17) . . ?
C19 C18 C17 117.47(18) . . ?
C20 C19 C18 119.70(18) . . ?
O9 C20 C19 127.81(18) . . ?
O9 C20 C21 113.61(17) . . ?
C19 C20 C21 118.57(17) . . ?
F16 C21 F17 107.62(17) . . ?
F16 C21 F18 107.38(17) . . ?
F17 C21 F18 107.12(18) . . ?
F16 C21 C20 113.58(17) . . ?
F17 C21 C20 110.82(16) . . ?
F18 C21 C20 110.06(17) . . ?

loop_
_geom_bond_atom_site_label_1
_geom_bond_atom_site_label_2
_geom_bond_distance
_geom_bond_site_symmetry_2
_geom_bond_publ_flag
Eu1 O6 2.3640(13) . ?
Eu1 O7 2.3970(13) . ?
Eu1 O9 2.3986(13) . ?
Eu1 O5 2.4185(13) . ?
Eu1 O4 2.4249(13) . ?
Eu1 O8 2.4393(13) . ?
Eu1 O2 2.5307(13) . ?
Eu1 O3 2.5532(13) . ?
Eu1 O1 2.5635(14) . ?
O1 C2 1.435(2) . ?
O1 C1 1.438(3) . ?
O2 C4 1.437(2) . ?
O2 C3 1.440(2) . ?
O3 C5 1.439(3) . ?
O3 C6 1.444(2) . ?
O4 C8 1.256(2) . ?
O5 C10 1.250(2) . ?
O6 C13 1.252(2) . ?
O7 C15 1.246(2) . ?
O8 C18 1.249(2) . ?
O9 C20 1.248(2) . ?
C2 C3 1.493(3) . ?
C4 C5 1.494(3) . ?
C7 F2 1.329(2) . ?
C7 F1 1.331(2) . ?
C7 F3 1.333(2) . ?
C7 C8 1.542(3) . ?
C8 C9 1.383(3) . ?
C9 C10 1.394(3) . ?
C10 C11 1.535(3) . ?
C11 F6' 1.241(7) . ?
C11 F4' 1.255(7) . ?
C11 F5 1.275(6) . ?
C11 F4 1.309(6) . ?
C11 F5' 1.317(9) . ?
C11 F6 1.324(6) . ?
C12 F7' 1.264(10) . ?
C12 F8' 1.292(12) . ?
C12 F9 1.318(12) . ?
C12 F9' 1.337(19) . ?
C12 F8 1.337(6) . ?
C12 F7 1.342(6) . ?
C12 C13 1.538(3) . ?
C13 C14 1.391(3) . ?
C14 C15 1.397(3) . ?
C15 C16 1.540(3) . ?
C16 F11 1.313(3) . ?
C16 F10 1.323(3) . ?
C16 F12 1.324(3) . ?
C17 F15' 1.194(5) . ?
C17 F13 1.260(4) . ?
C17 F14 1.281(10) . ?
C17 F14' 1.287(8) . ?
C17 F13' 1.435(5) . ?
C17 F15 1.482(6) . ?
C17 C18 1.538(3) . ?
C18 C19 1.392(3) . ?
C19 C20 1.390(3) . ?
C20 C21 1.540(3) . ?
C21 F16 1.331(2) . ?
C21 F17 1.332(2) . ?
C21 F18 1.331(3) . ?
